data_7154865
loop_
_publ_author_name
'Mayakrishnan, Sivakalai'
'Arun, Yuvaraj'
'Balachandran, Chandrasekar'
'Emi, Nobuhiko'
'Muralidharan, Doraiswamy'
'Perumal, Paramasivan Thirumalai'

_publ_section_title
;
 Synthesis of cinnolines via Rh(iii)-catalysed dehydrogenative C-H/N-H
 functionalization: aggregation induced emission and cell imaging.
;
_journal_issue 6
_journal_name_full 'Organic &amp; biomolecular chemistry'
_journal_page_first 1958
_journal_page_last 1968
_journal_paper_doi 10.1039/c5ob02045j
_journal_volume 14
_journal_year 2016
_chemical_formula_moiety 'C22 H22 N2 O2'
_chemical_formula_sum 'C22 H22 N2 O2'
_chemical_formula_weight 346.42
_chemical_name_systematic
; 
 ? 
;
_space_group_IT_number 14
_symmetry_cell_setting monoclinic
_symmetry_space_group_name_Hall '-P 2yn'
_symmetry_space_group_name_H-M 'P 1 21/n 1'
_atom_sites_solution_hydrogens geom
_atom_sites_solution_primary direct
_atom_sites_solution_secondary difmap
_audit_creation_method SHELXL-97
_audit_update_record
;
2015-06-06 deposited with the CCDC.
2016-01-04 downloaded from the CCDC.
;
_cell_angle_alpha 90.00
_cell_angle_beta 99.610(7)
_cell_angle_gamma 90.00
_cell_formula_units_Z 4
_cell_length_a 8.894(3)
_cell_length_b 8.626(3)
_cell_length_c 23.755(9)
_cell_measurement_reflns_used 1549
_cell_measurement_temperature 298(2)
_cell_measurement_theta_max 19.82
_cell_measurement_theta_min 2.52
_cell_volume 1796.9(11)
_computing_cell_refinement 'Bruker SMART'
_computing_data_collection 'Bruker SMART'
_computing_data_reduction 'Bruker SAINT'
_computing_molecular_graphics 'Bruker SHELXTL'
_computing_publication_material 'Bruker SHELXTL'
_computing_structure_refinement 'SHELXL-97 (Sheldrick, 1997)'
_computing_structure_solution 'SHELXS-97 (Sheldrick, 1990)'
_diffrn_ambient_temperature 298(2)
_diffrn_measured_fraction_theta_full 0.993
_diffrn_measured_fraction_theta_max 0.993
_diffrn_measurement_device_type 'CCD area detector'
_diffrn_measurement_method 'phi and omega scans'
_diffrn_radiation_monochromator graphite
_diffrn_radiation_source 'fine-focus sealed tube'
_diffrn_radiation_type MoK\a
_diffrn_radiation_wavelength 0.71073
_diffrn_reflns_av_R_equivalents 0.0637
_diffrn_reflns_av_sigmaI/netI 0.0629
_diffrn_reflns_limit_h_max 10
_diffrn_reflns_limit_h_min -10
_diffrn_reflns_limit_k_max 10
_diffrn_reflns_limit_k_min -10
_diffrn_reflns_limit_l_max 28
_diffrn_reflns_limit_l_min -28
_diffrn_reflns_number 16678
_diffrn_reflns_theta_full 25.11
_diffrn_reflns_theta_max 25.11
_diffrn_reflns_theta_min 1.74
_exptl_absorpt_coefficient_mu 0.083
_exptl_absorpt_correction_T_max 0.9877
_exptl_absorpt_correction_T_min 0.9837
_exptl_crystal_colour yellow
_exptl_crystal_density_diffrn 1.281
_exptl_crystal_density_method 'not measured'
_exptl_crystal_description NEEDLE
_exptl_crystal_F_000 736
_exptl_crystal_size_max 0.20
_exptl_crystal_size_mid 0.20
_exptl_crystal_size_min 0.15
_refine_diff_density_max 0.226
_refine_diff_density_min -0.161
_refine_diff_density_rms 0.036
_refine_ls_extinction_method none
_refine_ls_goodness_of_fit_ref 1.004
_refine_ls_hydrogen_treatment mixed
_refine_ls_matrix_type full
_refine_ls_number_parameters 237
_refine_ls_number_reflns 3183
_refine_ls_number_restraints 0
_refine_ls_restrained_S_all 1.004
_refine_ls_R_factor_all 0.0986
_refine_ls_R_factor_gt 0.0524
_refine_ls_shift/su_max 0.021
_refine_ls_shift/su_mean 0.003
_refine_ls_structure_factor_coef Fsqd
_refine_ls_weighting_details 'calc w=1/[\s^2^(Fo^2^)+(0.0685P)^2^+0.1723P] where P=(Fo^2^+2Fc^2^)/3'
_refine_ls_weighting_scheme calc
_refine_ls_wR_factor_gt 0.1250
_refine_ls_wR_factor_ref 0.1470
_reflns_number_gt 1952
_reflns_number_total 3183
_reflns_threshold_expression >2sigma(I)
_cod_data_source_file c5ob02045j2.cif
_cod_data_source_block rn401_m
_cod_depositor_comments
;
The following automatic conversions were performed:

'_symmetry_cell_setting' value 'Monoclinic' changed to 'monoclinic'
according to
/usr/data/users/saulius/crontab/automatic-downloads/rss-feeds/RSC/lib/dictionaries/cif_core.dic
dictionary named 'cif_core.dic' version 2.4.2 from 2011-04-26.

Automatic conversion script
Id: cif_fix_values 4268 2015-11-12 08:31:59Z antanas 

 Adding full bibliography for 7154865.cif.
;
_cod_original_cell_volume 1796.7(11)
_cod_original_sg_symbol_H-M 'P2(1)/n  '
_cod_database_code 7154865

loop_
_symmetry_equiv_pos_as_xyz
'x, y, z'
'-x+1/2, y+1/2, -z+1/2'
'-x, -y, -z'
'x-1/2, -y-1/2, z-1/2'

loop_
_atom_site_label
_atom_site_type_symbol
_atom_site_fract_x
_atom_site_fract_y
_atom_site_fract_z
_atom_site_U_iso_or_equiv
_atom_site_adp_type
_atom_site_occupancy
_atom_site_symmetry_multiplicity
_atom_site_calc_flag
_atom_site_refinement_flags
N2 N 0.8823(2) 0.4728(2) 0.10832(8) 0.0440(5) Uani 1 1 d .
N1 N 0.7586(2) 0.3680(2) 0.09979(8) 0.0440(5) Uani 1 1 d .
O1 O 0.6768(2) 0.1246(2) 0.07862(8) 0.0653(6) Uani 1 1 d .
O2 O 1.11738(19) 0.5287(2) 0.15745(8) 0.0646(5) Uani 1 1 d .
C4 C 0.9302(3) 0.1586(3) 0.12857(10) 0.0432(6) Uani 1 1 d .
C3 C 1.0349(3) 0.2658(3) 0.15620(10) 0.0437(6) Uani 1 1 d .
C12 C 0.8637(3) 0.5958(3) 0.06724(10) 0.0415(6) Uani 1 1 d .
C7 C 1.0165(3) 0.4331(3) 0.14306(10) 0.0458(6) Uani 1 1 d .
C11 C 0.7136(3) 0.6423(3) 0.04658(10) 0.0443(6) Uani 1 1 d .
C8 C 0.7808(3) 0.2118(3) 0.09849(10) 0.0466(6) Uani 1 1 d .
C9 C 0.6110(2) 0.4389(3) 0.09887(10) 0.0448(6) Uani 1 1 d .
C10 C 0.5873(2) 0.5741(3) 0.07131(10) 0.0451(6) Uani 1 1 d .
C5 C 0.9617(3) 0.0013(3) 0.13447(11) 0.0535(7) Uani 1 1 d .
H5 H 0.8930 -0.0704 0.1156 0.064 Uiso 1 1 calc R
C13 C 0.9867(3) 0.6610(3) 0.04759(11) 0.0504(6) Uani 1 1 d .
H13 H 1.0854 0.6293 0.0623 0.060 Uiso 1 1 calc R
C2 C 1.1669(3) 0.2147(3) 0.19076(11) 0.0552(7) Uani 1 1 d .
H2 H 1.2361 0.2857 0.2097 0.066 Uiso 1 1 calc R
C14 C 0.9621(3) 0.7734(3) 0.00596(12) 0.0563(7) Uani 1 1 d .
H14 H 1.0444 0.8181 -0.0075 0.068 Uiso 1 1 calc R
C1 C 1.1948(3) 0.0577(3) 0.19678(12) 0.0658(8) Uani 1 1 d .
H1 H 1.2824 0.0233 0.2204 0.079 Uiso 1 1 calc R
C16 C 0.6935(3) 0.7556(3) 0.00431(11) 0.0554(7) Uani 1 1 d .
H16 H 0.5954 0.7886 -0.0106 0.067 Uiso 1 1 calc R
C18 C 0.5109(3) 0.3564(3) 0.13467(11) 0.0575(7) Uani 1 1 d .
H18A H 0.4741 0.2609 0.1156 0.069 Uiso 1 1 calc R
H18B H 0.4229 0.4209 0.1372 0.069 Uiso 1 1 calc R
C17 C 0.4370(3) 0.6597(3) 0.06518(12) 0.0575(7) Uani 1 1 d .
H17A H 0.3656 0.5962 0.0818 0.069 Uiso 1 1 calc R
H17B H 0.3970 0.6703 0.0248 0.069 Uiso 1 1 calc R
C15 C 0.8157(3) 0.8199(3) -0.01588(12) 0.0620(8) Uani 1 1 d .
H15 H 0.7995 0.8949 -0.0444 0.074 Uiso 1 1 calc R
C6 C 1.0939(3) -0.0492(3) 0.16801(12) 0.0630(8) Uani 1 1 d .
H6 H 1.1154 -0.1547 0.1713 0.076 Uiso 1 1 calc R
C19 C 0.4417(3) 0.8196(3) 0.09231(16) 0.0784(10) Uani 1 1 d .
H19A H 0.5053 0.8867 0.0735 0.094 Uiso 1 1 calc R
H19B H 0.3395 0.8626 0.0860 0.094 Uiso 1 1 calc R
C20 C 0.5913(4) 0.3182(4) 0.19490(14) 0.0845(10) Uani 1 1 d .
H20A H 0.5171 0.2742 0.2159 0.101 Uiso 1 1 calc R
H20B H 0.6674 0.2391 0.1923 0.101 Uiso 1 1 calc R
C21 C 0.6673(4) 0.4503(5) 0.22821(14) 0.1119(14) Uani 1 1 d .
H21A H 0.7452 0.4919 0.2090 0.168 Uiso 1 1 calc R
H21B H 0.7124 0.4152 0.2656 0.168 Uiso 1 1 calc R
H21C H 0.5933 0.5294 0.2316 0.168 Uiso 1 1 calc R
C22 C 0.5010(5) 0.8190(5) 0.15441(19) 0.1249(16) Uani 1 1 d .
H22A H 0.4370 0.7552 0.1736 0.187 Uiso 1 1 calc R
H22B H 0.5015 0.9230 0.1689 0.187 Uiso 1 1 calc R
H22C H 0.6030 0.7786 0.1610 0.187 Uiso 1 1 calc R

loop_
_atom_site_aniso_label
_atom_site_aniso_U_11
_atom_site_aniso_U_22
_atom_site_aniso_U_33
_atom_site_aniso_U_23
_atom_site_aniso_U_13
_atom_site_aniso_U_12
N2 0.0335(11) 0.0409(11) 0.0553(13) 0.0020(10) 0.0007(9) -0.0032(9)
N1 0.0340(11) 0.0373(12) 0.0591(13) 0.0040(9) 0.0035(9) -0.0043(9)
O1 0.0549(11) 0.0503(11) 0.0852(14) -0.0027(10) -0.0038(10) -0.0099(9)
O2 0.0480(11) 0.0555(11) 0.0833(14) -0.0003(10) -0.0095(9) -0.0092(9)
C4 0.0441(14) 0.0447(15) 0.0426(14) -0.0015(11) 0.0121(11) 0.0019(11)
C3 0.0412(13) 0.0483(15) 0.0423(14) 0.0028(12) 0.0092(11) 0.0059(12)
C12 0.0433(14) 0.0359(13) 0.0458(14) -0.0017(11) 0.0093(11) -0.0021(11)
C7 0.0406(14) 0.0480(16) 0.0488(15) -0.0016(12) 0.0071(12) 0.0000(12)
C11 0.0444(14) 0.0416(14) 0.0457(15) -0.0030(12) 0.0042(11) -0.0016(11)
C8 0.0462(15) 0.0431(15) 0.0505(15) -0.0010(12) 0.0086(12) -0.0027(12)
C9 0.0348(13) 0.0457(15) 0.0523(15) -0.0018(12) 0.0030(11) -0.0034(11)
C10 0.0359(13) 0.0475(15) 0.0500(15) -0.0028(12) 0.0012(11) -0.0008(11)
C5 0.0586(16) 0.0449(16) 0.0587(17) 0.0002(13) 0.0146(13) 0.0040(13)
C13 0.0439(14) 0.0480(15) 0.0606(17) -0.0015(13) 0.0123(12) -0.0013(12)
C2 0.0484(16) 0.0581(18) 0.0572(17) 0.0037(13) 0.0032(13) 0.0069(13)
C14 0.0595(18) 0.0556(17) 0.0569(17) 0.0050(14) 0.0191(14) -0.0074(13)
C1 0.0575(17) 0.073(2) 0.0651(19) 0.0125(16) 0.0059(14) 0.0214(16)
C16 0.0551(16) 0.0518(16) 0.0568(17) 0.0076(13) 0.0017(13) 0.0022(13)
C18 0.0407(14) 0.0672(18) 0.0646(18) 0.0122(14) 0.0089(12) -0.0053(13)
C17 0.0399(14) 0.0579(18) 0.0727(19) 0.0052(14) 0.0034(13) 0.0054(12)
C15 0.074(2) 0.0568(17) 0.0568(17) 0.0141(14) 0.0141(15) -0.0025(15)
C6 0.0705(19) 0.0475(16) 0.073(2) 0.0089(15) 0.0168(16) 0.0143(15)
C19 0.0569(18) 0.065(2) 0.115(3) -0.0104(19) 0.0193(19) 0.0089(15)
C20 0.065(2) 0.119(3) 0.072(2) 0.022(2) 0.0195(17) -0.0027(19)
C21 0.105(3) 0.165(4) 0.064(2) 0.001(3) 0.010(2) -0.014(3)
C22 0.113(3) 0.116(3) 0.138(4) -0.057(3) -0.002(3) 0.038(3)

loop_
_atom_type_symbol
_atom_type_description
_atom_type_scat_dispersion_real
_atom_type_scat_dispersion_imag
_atom_type_scat_source
C C 0.0033 0.0016 'International Tables Vol C Tables 4.2.6.8 and 6.1.1.4'
H H 0.0000 0.0000 'International Tables Vol C Tables 4.2.6.8 and 6.1.1.4'
O O 0.0106 0.0060 'International Tables Vol C Tables 4.2.6.8 and 6.1.1.4'
N N 0.0061 0.0033 'International Tables Vol C Tables 4.2.6.8 and 6.1.1.4'

loop_
_geom_angle_atom_site_label_1
_geom_angle_atom_site_label_2
_geom_angle_atom_site_label_3
_geom_angle
C7 N2 N1 120.23(18)
C7 N2 C12 125.65(19)
N1 N2 C12 112.20(17)
C8 N1 N2 121.62(18)
C8 N1 C9 123.53(19)
N2 N1 C9 114.53(17)
C5 C4 C3 119.5(2)
C5 C4 C8 120.3(2)
C3 C4 C8 119.9(2)
C2 C3 C4 120.0(2)
C2 C3 C7 119.2(2)
C4 C3 C7 120.4(2)
C13 C12 C11 121.8(2)
C13 C12 N2 121.6(2)
C11 C12 N2 116.48(19)
O2 C7 N2 121.4(2)
O2 C7 C3 123.2(2)
N2 C7 C3 115.0(2)
C16 C11 C12 117.0(2)
C16 C11 C10 123.6(2)
C12 C11 C10 119.4(2)
O1 C8 N1 120.9(2)
O1 C8 C4 123.9(2)
N1 C8 C4 114.8(2)
C10 C9 N1 116.5(2)
C10 C9 C18 128.9(2)
N1 C9 C18 114.4(2)
C9 C10 C11 118.3(2)
C9 C10 C17 122.5(2)
C11 C10 C17 119.2(2)
C6 C5 C4 120.4(3)
C6 C5 H5 119.8
C4 C5 H5 119.8
C14 C13 C12 119.3(2)
C14 C13 H13 120.3
C12 C13 H13 120.3
C1 C2 C3 119.6(3)
C1 C2 H2 120.2
C3 C2 H2 120.2
C13 C14 C15 120.2(2)
C13 C14 H14 119.9
C15 C14 H14 119.9
C2 C1 C6 120.8(3)
C2 C1 H1 119.6
C6 C1 H1 119.6
C15 C16 C11 121.4(2)
C15 C16 H16 119.3
C11 C16 H16 119.3
C9 C18 C20 113.7(2)
C9 C18 H18A 108.8
C20 C18 H18A 108.8
C9 C18 H18B 108.8
C20 C18 H18B 108.8
H18A C18 H18B 107.7
C10 C17 C19 116.1(2)
C10 C17 H17A 108.3
C19 C17 H17A 108.3
C10 C17 H17B 108.3
C19 C17 H17B 108.3
H17A C17 H17B 107.4
C16 C15 C14 120.2(2)
C16 C15 H15 119.9
C14 C15 H15 119.9
C5 C6 C1 119.7(3)
C5 C6 H6 120.2
C1 C6 H6 120.2
C22 C19 C17 113.5(3)
C22 C19 H19A 108.9
C17 C19 H19A 108.9
C22 C19 H19B 108.9
C17 C19 H19B 108.9
H19A C19 H19B 107.7
C21 C20 C18 115.8(3)
C21 C20 H20A 108.3
C18 C20 H20A 108.3
C21 C20 H20B 108.3
C18 C20 H20B 108.3
H20A C20 H20B 107.4
C20 C21 H21A 109.5
C20 C21 H21B 109.5
H21A C21 H21B 109.5
C20 C21 H21C 109.5
H21A C21 H21C 109.5
H21B C21 H21C 109.5
C19 C22 H22A 109.5
C19 C22 H22B 109.5
H22A C22 H22B 109.5
C19 C22 H22C 109.5
H22A C22 H22C 109.5
H22B C22 H22C 109.5

loop_
_geom_bond_atom_site_label_1
_geom_bond_atom_site_label_2
_geom_bond_distance
N2 C7 1.377(3)
N2 N1 1.412(2)
N2 C12 1.432(3)
N1 C8 1.363(3)
N1 C9 1.445(3)
O1 C8 1.224(3)
O2 C7 1.224(3)
C4 C5 1.388(3)
C4 C3 1.396(3)
C4 C8 1.473(3)
C3 C2 1.387(3)
C3 C7 1.480(3)
C12 C13 1.379(3)
C12 C11 1.401(3)
C11 C16 1.391(3)
C11 C10 1.475(3)
C9 C10 1.337(3)
C9 C18 1.509(3)
C10 C17 1.512(3)
C5 C6 1.376(3)
C5 H5 0.9300
C13 C14 1.376(3)
C13 H13 0.9300
C2 C1 1.379(4)
C2 H2 0.9300
C14 C15 1.378(4)
C14 H14 0.9300
C1 C6 1.385(4)
C1 H1 0.9300
C16 C15 1.376(4)
C16 H16 0.9300
C18 C20 1.525(4)
C18 H18A 0.9700
C18 H18B 0.9700
C17 C19 1.520(4)
C17 H17A 0.9700
C17 H17B 0.9700
C15 H15 0.9300
C6 H6 0.9300
C19 C22 1.482(5)
C19 H19A 0.9700
C19 H19B 0.9700
C20 C21 1.484(5)
C20 H20A 0.9700
C20 H20B 0.9700
C21 H21A 0.9600
C21 H21B 0.9600
C21 H21C 0.9600
C22 H22A 0.9600
C22 H22B 0.9600
C22 H22C 0.9600
